data_7032800
loop_
_publ_author_name
'Basile, Madeline'
'Unruh, Daniel K.'
'Flores, Erin'
'Johns, Adam'
'Forbes, Tori Z.'

_publ_section_title
;
 Structural characterization of environmentally relevant ternary uranyl
 citrate complexes present in aqueous solutions and solid state materials.
;
_journal_issue 6
_journal_name_full 'Dalton transactions (Cambridge, England : 2003)'
_journal_page_first 2597
_journal_page_last 2605
_journal_paper_doi 10.1039/c4dt02442g
_journal_volume 44
_journal_year 2015
_chemical_formula_sum 'C36 H60 Fe2 N6 O36 U2'
_chemical_formula_weight 1740.66
_chemical_name_systematic
;
 ?
;
_space_group_IT_number 2
_symmetry_cell_setting triclinic
_symmetry_Int_Tables_number 2
_symmetry_space_group_name_Hall '-P 1'
_symmetry_space_group_name_H-M 'P -1'
_atom_sites_solution_hydrogens mixed
_atom_sites_solution_primary direct
_atom_sites_solution_secondary difmap
_audit_creation_date 2014-02-17T14:47:14-00:00
_audit_creation_method 'WinGX routine CIF_UPDATE'
_cell_angle_alpha 84.551(6)
_cell_angle_beta 89.290(6)
_cell_angle_gamma 77.814(6)
_cell_formula_units_Z 1
_cell_length_a 8.1422(13)
_cell_length_b 11.376(2)
_cell_length_c 14.798(3)
_cell_measurement_reflns_used 3183
_cell_measurement_temperature 100(2)
_cell_measurement_theta_max 20.52
_cell_measurement_theta_min 2.40
_cell_volume 1333.7(4)
_computing_cell_refinement 'APEX2 (Bruker AXS, 2006)'
_computing_data_collection 'Collect (Nonius BV, 1997-2000)'
_computing_data_reduction 'APEX2 (Bruker AXS, 2006)'
_computing_molecular_graphics 'CrystalMaker v2.7.7'
_computing_structure_refinement 'SHELXL-2013 (Sheldrick, 2013)'
_computing_structure_solution 'SHELXL-2013 (Sheldrick, 2013)'
_diffrn_ambient_temperature 100(2)
_diffrn_measured_fraction_theta_full 0.993
_diffrn_measured_fraction_theta_max 0.993
_diffrn_measurement_device_type KappaCCD
_diffrn_measurement_method 'CCD phi and omega scans'
_diffrn_radiation_monochromator graphite
_diffrn_radiation_type MoK\a
_diffrn_radiation_wavelength 0.71073
_diffrn_reflns_av_R_equivalents 0.066
_diffrn_reflns_Laue_measured_fraction_full 0.993
_diffrn_reflns_Laue_measured_fraction_max 0.993
_diffrn_reflns_limit_h_max 9
_diffrn_reflns_limit_h_min -9
_diffrn_reflns_limit_k_max 13
_diffrn_reflns_limit_k_min -13
_diffrn_reflns_limit_l_max 17
_diffrn_reflns_limit_l_min -17
_diffrn_reflns_number 23431
_diffrn_reflns_point_group_measured_fraction_full 0.993
_diffrn_reflns_point_group_measured_fraction_max 0.993
_diffrn_reflns_theta_full 25.242
_diffrn_reflns_theta_max 25.097
_diffrn_reflns_theta_min 2.9
_exptl_absorpt_coefficient_mu 6.697
_exptl_absorpt_correction_T_max 0.5610
_exptl_absorpt_correction_T_min 0.4410
_exptl_absorpt_correction_type multi-scan
_exptl_absorpt_process_details SADABS
_exptl_crystal_colour yellow
_exptl_crystal_density_diffrn 2.167
_exptl_crystal_description blade
_exptl_crystal_F_000 842
_exptl_crystal_size_max 0.2
_exptl_crystal_size_mid 0.04
_exptl_crystal_size_min 0.005
_refine_diff_density_max 1.24
_refine_diff_density_min -1.356
_refine_diff_density_rms 0.154
_refine_ls_extinction_method none
_refine_ls_goodness_of_fit_ref 1.013
_refine_ls_hydrogen_treatment mixed
_refine_ls_matrix_type full
_refine_ls_number_parameters 382
_refine_ls_number_reflns 4725
_refine_ls_number_restraints 46
_refine_ls_restrained_S_all 1.011
_refine_ls_R_factor_all 0.058
_refine_ls_R_factor_gt 0.0353
_refine_ls_shift/su_max 0.001
_refine_ls_shift/su_mean 0
_refine_ls_structure_factor_coef Fsqd
_refine_ls_weighting_details 'w=1/[\s^2^(Fo^2^)+(0.0338P)^2^] where P=(Fo^2^+2Fc^2^)/3'
_refine_ls_weighting_scheme calc
_refine_ls_wR_factor_gt 0.0644
_refine_ls_wR_factor_ref 0.0715
_reflns_number_gt 3762
_reflns_number_total 4725
_reflns_threshold_expression 'I > 2\s(I)'
_cod_data_source_file c4dt02442g2.cif
_cod_data_source_block U2Fe2-2
_cod_depositor_comments 'Adding full bibliography for 7032797--7032801.cif.'
_cod_database_code 7032800
_shelx_estimated_absorpt_t_min 0.348
_shelx_estimated_absorpt_t_max 0.967

loop_
_symmetry_equiv_pos_as_xyz
'x, y, z'
'-x, -y, -z'

loop_
_atom_site_label
_atom_site_type_symbol
_atom_site_fract_x
_atom_site_fract_y
_atom_site_fract_z
_atom_site_U_iso_or_equiv
_atom_site_adp_type
_atom_site_occupancy
_atom_site_calc_flag
U1 U 0.87016(3) 0.53807(2) 0.13074(2) 0.02484(9) Uani 1 d
Fe1 Fe 0.95638(10) 0.73751(8) 0.28397(6) 0.0237(2) Uani 1 d
O1 O 0.7585(6) 0.9866(4) 0.0662(3) 0.0419(12) Uani 1 d
O2 O 0.4237(5) 0.5381(4) 0.3130(3) 0.0409(13) Uani 1 d
O3 O 1.0073(5) 0.4153(4) 0.4081(3) 0.0319(11) Uani 1 d
O4 O 0.7881(6) 0.3289(4) 0.3993(3) 0.0418(12) Uani 1 d
O5 O 0.7420(5) 0.6654(4) 0.0714(3) 0.0312(11) Uani 1 d
O6 O 1.0520(5) 0.6641(3) 0.1750(3) 0.0247(10) Uani 1 d
O7 O 1.0001(5) 0.4064(4) 0.1838(3) 0.0325(11) Uani 1 d
O8 O 0.8275(5) 0.8735(4) 0.1960(3) 0.0310(11) Uani 1 d
O9 O 1.1028(5) 0.5566(4) 0.0206(3) 0.0340(11) Uani 1 d
O10 O 0.8134(4) 0.6223(3) 0.2739(2) 0.0200(9) Uani 1 d
O11 O 0.6235(5) 0.5030(4) 0.2097(3) 0.0294(10) Uani 1 d
O12 O 1.1098(5) 0.6184(4) 0.3762(3) 0.0295(10) Uani 1 d
H12C H 1.217(4) 0.606(5) 0.349(4) 0.05 Uiso 1 d
H12D H 1.075(7) 0.544(3) 0.385(4) 0.05 Uiso 1 d
O13 O 1.1477(5) 0.8222(4) 0.2748(3) 0.0317(11) Uani 1 d
O14 O 0.8239(5) 0.8131(4) 0.3834(3) 0.0293(10) Uani 1 d
O15 O 0.6101(6) 0.8509(4) 0.4764(3) 0.0453(13) Uani 1 d
O16 O 0.7048(7) 0.3935(6) 0.0657(4) 0.0663(17) Uani 1 d
O17 O 1.3254(6) 0.8793(5) 0.1745(4) 0.0618(17) Uani 1 d
O18 O 0.2676(6) 0.2611(5) 0.3505(3) 0.0494(14) Uani 1 d
H18C H 0.333(6) 0.242(6) 0.405(3) 0.05 Uiso 1 d
H18D H 0.164(5) 0.316(5) 0.363(4) 0.05 Uiso 1 d
N1 N 0.4887(6) 0.0617(5) 0.1726(4) 0.0348(14) Uani 1 d
H1A H 0.4487 -0.0128 0.1841 0.042 Uiso 1 calc
H1B H 0.5754 0.0494 0.1268 0.042 Uiso 1 calc
N2 N 0.4742(7) 0.3045(5) 0.2099(4) 0.0352(14) Uani 1 d
H2A H 0.3898 0.3134 0.257 0.042 Uiso 1 calc
H2B H 0.512 0.38 0.1995 0.042 Uiso 1 calc
N3 N 0.9759(7) 0.1270(4) 0.4750(4) 0.0328(14) Uani 1 d
H3A H 1.0555 0.1489 0.5152 0.039 Uiso 1 calc
H3B H 0.9208 0.1997 0.4385 0.039 Uiso 1 calc
C1 C 0.6746(7) 0.6132(5) 0.3319(4) 0.0191(13) Uani 1 d
C2 C 0.5634(7) 0.5483(5) 0.2834(4) 0.0245(15) Uani 1 d
C3 C 1.1392(9) 0.7472(6) 0.1264(5) 0.0450(18) Uani 1 d
C4 C 1.2845(9) 0.6846(7) 0.0760(5) 0.0487(19) Uani 1 d
H4A H 1.3621 0.6293 0.1175 0.058 Uiso 1 calc
H4B H 1.3434 0.743 0.046 0.058 Uiso 1 calc
C5 C 1.2195(8) 0.8243(6) 0.1977(4) 0.0312(15) Uani 1 d
C6 C 0.8550(8) 0.9034(6) 0.1126(5) 0.0309(15) Uani 1 d
C7 C 0.7359(7) 0.5383(5) 0.4222(4) 0.0244(14) Uani 1 d
H7A H 0.7955 0.5845 0.457 0.029 Uiso 1 calc
H7B H 0.6392 0.5242 0.4571 0.029 Uiso 1 calc
C8 C 0.8507(9) 0.4178(6) 0.4086(4) 0.0304(16) Uani 1 d
C9 C 0.5784(7) 0.7386(5) 0.3515(4) 0.0259(15) Uani 1 d
H9A H 0.5481 0.7868 0.2942 0.031 Uiso 1 calc
H9B H 0.475 0.7303 0.3822 0.031 Uiso 1 calc
C10 C 0.6729(8) 0.8059(5) 0.4086(4) 0.0261(15) Uani 1 d
C11 C 1.0097(8) 0.8400(6) 0.0645(5) 0.0373(17) Uani 1 d
H11A H 1.0661 0.9007 0.0359 0.045 Uiso 1 calc
H11B H 0.9736 0.7982 0.0167 0.045 Uiso 1 calc
C12 C 1.2194(10) 0.6155(7) 0.0061(5) 0.0450(19) Uani 1 d
C13 C 0.5625(9) 0.0883(6) 0.2569(5) 0.0403(18) Uani 1 d
H13A H 0.6576 0.0239 0.2758 0.048 Uiso 1 calc
H13B H 0.4797 0.0933 0.3049 0.048 Uiso 1 calc
C14 C 0.6187(8) 0.2058(6) 0.2408(5) 0.0412(19) Uani 1 d
H14A H 0.6653 0.2243 0.2964 0.049 Uiso 1 calc
H14B H 0.7057 0.1993 0.195 0.049 Uiso 1 calc
C15 C 0.3994(9) 0.2795(6) 0.1260(5) 0.0383(18) Uani 1 d
H15A H 0.4804 0.279 0.0773 0.046 Uiso 1 calc
H15B H 0.3024 0.3434 0.1093 0.046 Uiso 1 calc
C16 C 0.3463(8) 0.1603(6) 0.1366(5) 0.0371(17) Uani 1 d
H16A H 0.2523 0.1649 0.178 0.045 Uiso 1 calc
H16B H 0.3099 0.1423 0.0783 0.045 Uiso 1 calc
C17 C 1.0676(9) 0.0380(6) 0.4145(5) 0.0437(19) Uani 1 d
H17A H 1.1517 0.0722 0.3804 0.052 Uiso 1 calc
H17B H 0.9894 0.0199 0.3716 0.052 Uiso 1 calc
C18 C 0.8485(8) 0.0767(6) 0.5299(5) 0.0392(18) Uani 1 d
H18A H 0.7644 0.0597 0.4901 0.047 Uiso 1 calc
H18B H 0.7927 0.1354 0.5699 0.047 Uiso 1 calc

loop_
_atom_site_aniso_label
_atom_site_aniso_U_11
_atom_site_aniso_U_22
_atom_site_aniso_U_33
_atom_site_aniso_U_23
_atom_site_aniso_U_13
_atom_site_aniso_U_12
U1 0.02972(15) 0.02538(14) 0.01725(13) -0.00445(9) 0.00114(9) 0.00013(10)
Fe1 0.0239(5) 0.0225(5) 0.0250(5) -0.0014(4) 0.0009(4) -0.0058(4)
O1 0.042(3) 0.037(3) 0.037(3) 0.011(2) 0.001(2) 0.007(2)
O2 0.019(3) 0.042(3) 0.064(3) -0.016(3) 0.009(2) -0.009(2)
O3 0.030(3) 0.031(3) 0.030(3) 0.003(2) 0.000(2) 0.002(2)
O4 0.051(3) 0.023(3) 0.051(3) -0.001(2) -0.017(2) -0.007(2)
O5 0.032(3) 0.037(3) 0.020(2) 0.000(2) -0.003(2) 0.000(2)
O6 0.024(2) 0.020(2) 0.026(2) 0.0068(19) 0.0094(19) -0.0020(19)
O7 0.042(3) 0.024(3) 0.027(2) -0.004(2) 0.000(2) 0.004(2)
O8 0.032(3) 0.026(3) 0.030(3) 0.006(2) 0.010(2) 0.000(2)
O9 0.032(3) 0.049(3) 0.024(2) -0.020(2) 0.010(2) -0.009(2)
O10 0.022(2) 0.022(2) 0.016(2) -0.0025(18) 0.0057(17) -0.0040(18)
O11 0.031(2) 0.030(3) 0.028(3) -0.006(2) -0.004(2) -0.006(2)
O12 0.023(2) 0.035(3) 0.028(3) 0.001(2) 0.004(2) -0.004(2)
O13 0.040(3) 0.032(3) 0.027(2) -0.007(2) 0.008(2) -0.015(2)
O14 0.028(3) 0.030(3) 0.030(3) -0.004(2) 0.001(2) -0.009(2)
O15 0.050(3) 0.043(3) 0.044(3) -0.020(3) 0.016(3) -0.006(2)
O16 0.079(4) 0.100(5) 0.038(3) -0.005(3) 0.006(3) -0.060(4)
O17 0.044(3) 0.072(4) 0.072(4) 0.021(3) 0.002(3) -0.033(3)
O18 0.050(3) 0.049(3) 0.040(3) -0.006(3) 0.005(3) 0.011(3)
N1 0.034(3) 0.028(3) 0.045(4) -0.011(3) 0.003(3) -0.007(3)
N2 0.049(4) 0.030(3) 0.031(3) -0.005(3) 0.002(3) -0.016(3)
N3 0.048(4) 0.015(3) 0.036(3) -0.004(3) -0.010(3) -0.007(3)
C1 0.020(3) 0.018(3) 0.018(3) -0.001(3) 0.003(3) -0.004(3)
C2 0.020(4) 0.017(3) 0.033(4) -0.001(3) 0.000(3) 0.003(3)
C3 0.050(4) 0.034(4) 0.042(4) 0.011(3) 0.011(3) 0.003(3)
C4 0.043(4) 0.054(5) 0.050(5) 0.000(4) -0.001(4) -0.013(4)
C5 0.026(4) 0.033(4) 0.031(4) 0.004(3) -0.001(3) 0.000(3)
C6 0.028(4) 0.032(4) 0.035(4) -0.004(3) 0.003(3) -0.011(3)
C7 0.032(4) 0.020(3) 0.019(3) 0.004(3) 0.000(3) -0.002(3)
C8 0.039(4) 0.029(4) 0.021(4) 0.005(3) -0.004(3) -0.005(3)
C9 0.026(3) 0.023(4) 0.028(4) -0.004(3) 0.004(3) -0.003(3)
C10 0.032(4) 0.014(3) 0.029(4) -0.002(3) 0.004(3) 0.004(3)
C11 0.037(4) 0.034(4) 0.038(4) 0.007(3) 0.008(3) -0.006(3)
C12 0.055(5) 0.045(5) 0.037(5) -0.006(4) -0.015(4) -0.014(4)
C13 0.039(4) 0.034(4) 0.045(5) -0.007(4) -0.006(4) 0.000(3)
C14 0.032(4) 0.046(5) 0.045(5) -0.010(4) -0.018(3) -0.002(4)
C15 0.041(4) 0.041(5) 0.032(4) -0.003(3) -0.003(3) -0.008(4)
C16 0.028(4) 0.044(5) 0.039(4) -0.007(4) -0.004(3) -0.006(3)
C17 0.060(5) 0.038(4) 0.037(4) -0.003(4) 0.004(4) -0.018(4)
C18 0.040(4) 0.031(4) 0.045(4) -0.010(4) -0.003(4) 0.000(3)

loop_
_atom_type_symbol
_atom_type_description
_atom_type_scat_dispersion_real
_atom_type_scat_dispersion_imag
_atom_type_scat_source
C C 0.0033 0.0016 'International Tables Vol C Tables 4.2.6.8 and 6.1.1.4'
H H 0 0 'International Tables Vol C Tables 4.2.6.8 and 6.1.1.4'
N N 0.0061 0.0033 'International Tables Vol C Tables 4.2.6.8 and 6.1.1.4'
O O 0.0106 0.006 'International Tables Vol C Tables 4.2.6.8 and 6.1.1.4'
Fe Fe 0.3463 0.8444 'International Tables Vol C Tables 4.2.6.8 and 6.1.1.4'
U U -9.6767 9.6646 'International Tables Vol C Tables 4.2.6.8 and 6.1.1.4'

loop_
_geom_angle_atom_site_label_1
_geom_angle_atom_site_label_2
_geom_angle_atom_site_label_3
_geom_angle
_geom_angle_site_symmetry_1
_geom_angle_site_symmetry_3
O5 U1 O7 176.47(19) . .
O5 U1 O11 87.75(17) . .
O7 U1 O11 93.57(17) . .
O5 U1 O6 89.44(17) . .
O7 U1 O6 92.43(17) . .
O11 U1 O6 125.82(13) . .
O5 U1 O10 92.06(16) . .
O7 U1 O10 91.45(16) . .
O11 U1 O10 62.99(13) . .
O6 U1 O10 63.07(13) . .
O5 U1 O9 89.34(17) . .
O7 U1 O9 88.69(17) . .
O11 U1 O9 167.76(13) . .
O6 U1 O9 66.01(13) . .
O10 U1 O9 129.03(13) . .
O5 U1 O9 86.33(17) . 2_765
O7 U1 O9 90.14(17) . 2_765
O11 U1 O9 110.65(14) . 2_765
O6 U1 O9 123.14(14) . 2_765
O10 U1 O9 173.53(13) . 2_765
O9 U1 O9 57.27(18) . 2_765
O5 U1 O16 91.9(2) . .
O7 U1 O16 85.8(2) . .
O11 U1 O16 62.13(16) . .
O6 U1 O16 172.00(15) . .
O10 U1 O16 124.73(15) . .
O9 U1 O16 106.12(16) . .
O9 U1 O16 49.15(15) 2_765 .
O5 U1 C12 89.2(2) . 2_765
O7 U1 C12 87.6(2) . 2_765
O11 U1 C12 85.84(19) . 2_765
O6 U1 C12 148.23(19) . 2_765
O10 U1 C12 148.71(19) . 2_765
O9 U1 C12 82.2(2) . 2_765
O9 U1 C12 25.15(17) 2_765 2_765
O16 U1 C12 24.01(18) . 2_765
O5 U1 Fe1 86.63(14) . .
O7 U1 Fe1 96.54(14) . .
O11 U1 Fe1 93.83(10) . .
O6 U1 Fe1 32.01(9) . .
O10 U1 Fe1 31.57(9) . .
O9 U1 Fe1 97.86(10) . .
O9 U1 Fe1 154.20(11) 2_765 .
O16 U1 Fe1 155.96(13) . .
C12 U1 Fe1 175.87(14) 2_765 .
O10 Fe1 O6 80.16(16) . .
O10 Fe1 O14 93.25(16) . .
O6 Fe1 O14 170.41(18) . .
O10 Fe1 O13 163.69(17) . .
O6 Fe1 O13 85.00(17) . .
O14 Fe1 O13 102.27(18) . .
O10 Fe1 O8 97.86(17) . .
O6 Fe1 O8 85.62(16) . .
O14 Fe1 O8 88.42(17) . .
O13 Fe1 O8 87.67(17) . .
O10 Fe1 O12 90.95(17) . .
O6 Fe1 O12 96.44(16) . .
O14 Fe1 O12 90.59(17) . .
O13 Fe1 O12 83.99(17) . .
O8 Fe1 O12 171.18(18) . .
O10 Fe1 U1 40.41(11) . .
O6 Fe1 U1 40.46(12) . .
O14 Fe1 U1 131.69(13) . .
O13 Fe1 U1 125.42(12) . .
O8 Fe1 U1 86.49(13) . .
O12 Fe1 U1 100.66(13) . .
C3 O6 Fe1 107.5(4) . .
C3 O6 U1 134.1(4) . .
Fe1 O6 U1 107.53(16) . .
C6 O8 Fe1 130.3(4) . .
C12 O9 U1 140.3(4) . .
C12 O9 U1 96.4(4) . 2_765
U1 O9 U1 122.73(18) . 2_765
C1 O10 Fe1 123.9(3) . .
C1 O10 U1 126.6(3) . .
Fe1 O10 U1 108.02(15) . .
C2 O11 U1 126.7(4) . .
Fe1 O12 H12C 104(4) . .
Fe1 O12 H12D 111(4) . .
H12C O12 H12D 109(4) . .
C5 O13 Fe1 115.3(4) . .
C10 O14 Fe1 128.5(4) . .
C12 O16 U1 96.5(5) 2_765 .
H18C O18 H18D 108(4) . .
C13 N1 C16 112.8(5) . .
C13 N1 H1A 109 . .
C16 N1 H1A 109 . .
C13 N1 H1B 109 . .
C16 N1 H1B 109 . .
H1A N1 H1B 107.8 . .
C15 N2 C14 111.3(5) . .
C15 N2 H2A 109.4 . .
C14 N2 H2A 109.4 . .
C15 N2 H2B 109.4 . .
C14 N2 H2B 109.4 . .
H2A N2 H2B 108 . .
C18 N3 C17 111.2(5) . .
C18 N3 H3A 109.4 . .
C17 N3 H3A 109.4 . .
C18 N3 H3B 109.4 . .
C17 N3 H3B 109.4 . .
H3A N3 H3B 108 . .
O10 C1 C2 107.0(5) . .
O10 C1 C9 110.5(5) . .
C2 C1 C9 110.7(5) . .
O10 C1 C7 110.4(4) . .
C2 C1 C7 108.9(5) . .
C9 C1 C7 109.3(5) . .
O2 C2 O11 122.2(6) . .
O2 C2 C1 121.7(6) . .
O11 C2 C1 116.1(5) . .
O6 C3 C4 112.1(6) . .
O6 C3 C11 108.3(6) . .
C4 C3 C11 113.2(6) . .
O6 C3 C5 110.6(5) . .
C4 C3 C5 105.2(6) . .
C11 C3 C5 107.3(5) . .
C3 C4 C12 108.2(6) . .
C3 C4 H4A 110 . .
C12 C4 H4A 110 . .
C3 C4 H4B 110 . .
C12 C4 H4B 110 . .
H4A C4 H4B 108.4 . .
O17 C5 O13 126.6(7) . .
O17 C5 C3 121.5(6) . .
O13 C5 C3 111.7(6) . .
O1 C6 O8 122.6(6) . .
O1 C6 C11 116.0(6) . .
O8 C6 C11 121.4(6) . .
C8 C7 C1 112.9(5) . .
C8 C7 H7A 109 . .
C1 C7 H7A 109 . .
C8 C7 H7B 109 . .
C1 C7 H7B 109 . .
H7A C7 H7B 107.8 . .
O4 C8 O3 124.3(6) . .
O4 C8 C7 119.3(6) . .
O3 C8 C7 116.4(6) . .
C10 C9 C1 114.9(5) . .
C10 C9 H9A 108.5 . .
C1 C9 H9A 108.5 . .
C10 C9 H9B 108.5 . .
C1 C9 H9B 108.5 . .
H9A C9 H9B 107.5 . .
O15 C10 O14 121.4(6) . .
O15 C10 C9 121.4(6) . .
O14 C10 C9 117.2(5) . .
C6 C11 C3 115.2(6) . .
C6 C11 H11A 108.5 . .
C3 C11 H11A 108.5 . .
C6 C11 H11B 108.5 . .
C3 C11 H11B 108.5 . .
H11A C11 H11B 107.5 . .
O16 C12 O9 118.0(7) 2_765 .
O16 C12 C4 117.2(7) 2_765 .
O9 C12 C4 124.5(7) . .
O16 C12 U1 59.5(4) 2_765 2_765
O9 C12 U1 58.5(3) . 2_765
C4 C12 U1 173.6(5) . 2_765
N1 C13 C14 109.4(6) . .
N1 C13 H13A 109.8 . .
C14 C13 H13A 109.8 . .
N1 C13 H13B 109.8 . .
C14 C13 H13B 109.8 . .
H13A C13 H13B 108.2 . .
N2 C14 C13 110.1(5) . .
N2 C14 H14A 109.6 . .
C13 C14 H14A 109.6 . .
N2 C14 H14B 109.6 . .
C13 C14 H14B 109.6 . .
H14A C14 H14B 108.2 . .
N2 C15 C16 111.7(6) . .
N2 C15 H15A 109.3 . .
C16 C15 H15A 109.3 . .
N2 C15 H15B 109.3 . .
C16 C15 H15B 109.3 . .
H15A C15 H15B 107.9 . .
N1 C16 C15 110.6(5) . .
N1 C16 H16A 109.5 . .
C15 C16 H16A 109.5 . .
N1 C16 H16B 109.5 . .
C15 C16 H16B 109.5 . .
H16A C16 H16B 108.1 . .
N3 C17 C18 110.1(6) . 2_756
N3 C17 H17A 109.6 . .
C18 C17 H17A 109.6 2_756 .
N3 C17 H17B 109.6 . .
C18 C17 H17B 109.6 2_756 .
H17A C17 H17B 108.2 . .
N3 C18 C17 109.8(5) . 2_756
N3 C18 H18A 109.7 . .
C17 C18 H18A 109.7 2_756 .
N3 C18 H18B 109.7 . .
C17 C18 H18B 109.7 2_756 .
H18A C18 H18B 108.2 . .

loop_
_geom_bond_atom_site_label_1
_geom_bond_atom_site_label_2
_geom_bond_distance
_geom_bond_site_symmetry_2
U1 O5 1.761(4) .
U1 O7 1.763(4) .
U1 O11 2.398(4) .
U1 O6 2.403(4) .
U1 O10 2.407(4) .
U1 O9 2.513(4) .
U1 O9 2.563(4) 2_765
U1 O16 2.591(5) .
Fe1 O10 1.944(4) .
Fe1 O6 1.963(4) .
Fe1 O14 1.970(4) .
Fe1 O13 1.994(4) .
Fe1 O8 2.038(4) .
Fe1 O12 2.058(4) .
O1 C6 1.250(7) .
O2 C2 1.238(7) .
O3 C8 1.269(7) .
O4 C8 1.244(8) .
O6 C3 1.434(8) .
O8 C6 1.278(7) .
O9 C12 1.278(8) .
O10 C1 1.426(6) .
O11 C2 1.296(7) .
O12 H12C 0.95(2) .
O12 H12D 0.95(2) .
O13 C5 1.275(7) .
O14 C10 1.297(7) .
O15 C10 1.227(7) .
O16 C12 1.224(8) 2_765
O17 C5 1.197(8) .
O18 H18C 0.96(5) .
O18 H18D 0.96(5) .
N1 C13 1.476(8) .
N1 C16 1.496(8) .
N1 H1A 0.97 .
N1 H1B 0.97 .
N2 C15 1.467(8) .
N2 C14 1.487(8) .
N2 H2A 0.97 .
N2 H2B 0.97 .
N3 C18 1.485(8) .
N3 C17 1.491(8) .
N3 H3A 0.97 .
N3 H3B 0.97 .
C1 C2 1.510(8) .
C1 C9 1.528(8) .
C1 C7 1.543(7) .
C3 C4 1.478(9) .
C3 C11 1.561(9) .
C3 C5 1.657(10) .
C4 C12 1.521(10) .
C4 H4A 0.97 .
C4 H4B 0.97 .
C6 C11 1.518(9) .
C7 C8 1.517(8) .
C7 H7A 0.97 .
C7 H7B 0.97 .
C9 C10 1.510(9) .
C9 H9A 0.97 .
C9 H9B 0.97 .
C11 H11A 0.97 .
C11 H11B 0.97 .
C12 O16 1.224(8) 2_765
C12 U1 2.988(7) 2_765
C13 C14 1.500(9) .
C13 H13A 0.97 .
C13 H13B 0.97 .
C14 H14A 0.97 .
C14 H14B 0.97 .
C15 C16 1.501(9) .
C15 H15A 0.97 .
C15 H15B 0.97 .
C16 H16A 0.97 .
C16 H16B 0.97 .
C17 C18 1.510(9) 2_756
C17 H17A 0.97 .
C17 H17B 0.97 .
C18 C17 1.510(9) 2_756
C18 H18A 0.97 .
C18 H18B 0.97 .
